data_7109192
loop_
_publ_author_name
'J. W. Napoline'
'Mark W. Bezpalko'
'Bruce M. Foxmana'
'Christine M. Thomas'

_publ_section_title
;
 N-H activation of hydrazines by a heterobimetallic Zr-Co complex:
 promotion of one-electron chemistry at Zr
;
_journal_name_full Chem.Commun.
_journal_page_first 4388
_journal_paper_doi 10.1039/c2cc35594a
_journal_volume 49
_journal_year 2013
_chemical_formula_moiety 'C49 H88 Co1 N7 O1 P3 Zr1'
_chemical_formula_sum 'C49 H88 Co N7 O P3 Zr'
_chemical_formula_weight 1034.36
_space_group_IT_number 2
_symmetry_cell_setting triclinic
_symmetry_space_group_name_Hall '-P 1'
_symmetry_space_group_name_H-M 'P -1'
_atom_sites_solution_hydrogens difmap
_atom_sites_solution_primary direct
_audit_creation_date 11-07-14
_audit_creation_method CRYSTALS_ver_14.23
_cell_angle_alpha 97.3550(10)
_cell_angle_beta 96.2060(10)
_cell_angle_gamma 94.278(2)
_cell_formula_units_Z 2
_cell_length_a 12.1683(4)
_cell_length_b 12.8589(4)
_cell_length_c 17.2789(5)
_cell_measurement_reflns_used 9794
_cell_measurement_temperature 120
_cell_measurement_theta_max 30
_cell_measurement_theta_min 3
_cell_volume 2654.94(14)
_computing_cell_refinement 'Apex2 (Bruker AXS, 2006)'
_computing_data_collection 'Apex2 (Bruker AXS, 2006)'
_computing_data_reduction 'Apex2 (Bruker AXS, 2006)'
_computing_molecular_graphics 'CAMERON (Watkin et al., 1996)'
_computing_publication_material 'CRYSTALS (Betteridge et al., 2003)'
_computing_structure_refinement 'CRYSTALS (Betteridge et al., 2003)'
_computing_structure_solution 'SIR92 (Altomare et al., 1994)'
_diffrn_ambient_temperature 120
_diffrn_measured_fraction_theta_full 0.997
_diffrn_measured_fraction_theta_max 0.992
_diffrn_measurement_device Area
_diffrn_measurement_device_type 'Bruker Kappa Apex2'
_diffrn_measurement_method '\f & \w scans'
_diffrn_radiation_monochromator graphite
_diffrn_radiation_type 'Mo K\a'
_diffrn_radiation_wavelength 0.71073
_diffrn_reflns_av_R_equivalents 0.039
_diffrn_reflns_limit_h_max 17
_diffrn_reflns_limit_h_min -17
_diffrn_reflns_limit_k_max 18
_diffrn_reflns_limit_k_min -18
_diffrn_reflns_limit_l_max 24
_diffrn_reflns_limit_l_min -24
_diffrn_reflns_number 78463
_diffrn_reflns_theta_full 29.454
_diffrn_reflns_theta_max 30.055
_diffrn_reflns_theta_min 1.864
_diffrn_standards_number 0
_exptl_absorpt_coefficient_mu 0.640
_exptl_absorpt_correction_T_max 0.92
_exptl_absorpt_correction_T_min 0.86
_exptl_absorpt_correction_type numerical
_exptl_absorpt_process_details
;
Analytical Absorption (De Meulenaer & Tompa, 1965)
;
_exptl_crystal_colour yellow
_exptl_crystal_density_diffrn 1.294
_exptl_crystal_density_method 'not measured'
_exptl_crystal_description prism
_exptl_crystal_F_000 1102
_exptl_crystal_size_max 0.319
_exptl_crystal_size_mid 0.238
_exptl_crystal_size_min 0.128
_refine_diff_density_max 0.79
_refine_diff_density_min -0.46
_refine_ls_extinction_method None
_refine_ls_goodness_of_fit_ref 0.9711
_refine_ls_hydrogen_treatment constr
_refine_ls_matrix_type full
_refine_ls_number_parameters 559
_refine_ls_number_reflns 15426
_refine_ls_number_restraints 0
_refine_ls_R_factor_all 0.0352
_refine_ls_R_factor_gt 0.0265
_refine_ls_shift/su_max 0.0024413
_refine_ls_shift/su_mean 0.0000507
_refine_ls_structure_factor_coef Fsqd
_refine_ls_weighting_details
;
Method= Modified Sheldrick
w=1/[\s^2^(F^2^) + ( 0.03P)^2^ + 1.49P]
,where P=(max(Fo^2^,0) + 2Fc^2^)/3
;
_refine_ls_weighting_scheme calc
_refine_ls_wR_factor_all 0.0655
_refine_ls_wR_factor_gt 0.0615
_refine_ls_wR_factor_ref 0.0655
_reflns_limit_h_max 16
_reflns_limit_h_min -17
_reflns_limit_k_max 17
_reflns_limit_k_min -18
_reflns_limit_l_max 24
_reflns_limit_l_min 0
_reflns_number_gt 12688
_reflns_number_total 15426
_reflns_threshold_expression I>2.0\s(I)
_oxford_diffrn_Wilson_B_factor 0.00
_oxford_diffrn_Wilson_scale 0.00
_oxford_refine_ls_r_factor_ref 0.0352
_oxford_refine_ls_scale 0.14663(2)
_oxford_reflns_number_all 15426
_oxford_reflns_threshold_expression_ref I>-10.0\s(I)
_oxford_structure_analysis_title 'jwn_114_0m in P-1'
_cod_data_source_file c2cc35594a.txt
_cod_data_source_block jwn_114
_cod_depositor_comments
;
The following automatic conversions were performed:

'_atom_sites_solution_primary' value 'Direct' changed to 'direct'
according to the built-in table from CIF Core dictionary named
'cif_core.dic' version 2.4.1 from 2010-06-29.

Automatic conversion script
Id: cif_fix_values 1891 2012-01-12 08:04:46Z andrius 
;
_cod_original_sg_symbol_H-M 'P -1 '
_cod_original_formula_sum 'C49 H88 Co1 N7 O1 P3 Zr1'
_cod_database_code 7109192

loop_
_symmetry_equiv_pos_as_xyz
x,y,z
-x,-y,-z

loop_
_atom_site_label
_atom_site_type_symbol
_atom_site_fract_x
_atom_site_fract_y
_atom_site_fract_z
_atom_site_U_iso_or_equiv
_atom_site_occupancy
_atom_site_adp_type
_atom_site_refinement_flags_posn
Co1 Co 0.709507(14) 0.298071(14) 0.371437(10) 0.0138 1.0000 Uani .
Zr1 Zr 0.680056(10) 0.211021(9) 0.216893(7) 0.0119 1.0000 Uani .
P1 P 0.79171(3) 0.14526(3) 0.360324(19) 0.0140 1.0000 Uani .
P2 P 0.79477(3) 0.41184(3) 0.302928(19) 0.0148 1.0000 Uani .
P3 P 0.52419(3) 0.27054(3) 0.33188(2) 0.0155 1.0000 Uani .
O1 O 0.28393(9) 0.73517(9) 0.19888(6) 0.0272 1.0000 Uani .
N1 N 0.78887(9) 0.10374(8) 0.26319(6) 0.0138 1.0000 Uani .
N2 N 0.75109(9) 0.36845(9) 0.20780(6) 0.0148 1.0000 Uani .
N3 N 0.51089(9) 0.19608(9) 0.24330(6) 0.0149 1.0000 Uani .
N4 N 0.73398(10) 0.35180(9) 0.47575(7) 0.0196 1.0000 Uani .
N5 N 0.74855(12) 0.38364(11) 0.53851(8) 0.0284 1.0000 Uani .
N6 N 0.67188(11) 0.18718(10) 0.09734(7) 0.0256 1.0000 Uani .
N7 N 0.62313(11) 0.08702(10) 0.10634(7) 0.0242 1.0000 Uani .
C1 C 0.93880(11) 0.15324(11) 0.40697(8) 0.0178 1.0000 Uani .
C2 C 0.95148(12) 0.19856(12) 0.49449(8) 0.0228 1.0000 Uani .
C3 C 0.99948(12) 0.05277(12) 0.39804(9) 0.0229 1.0000 Uani .
C4 C 0.71343(11) 0.03938(11) 0.40276(8) 0.0183 1.0000 Uani .
C5 C 0.68413(13) 0.07482(13) 0.48551(9) 0.0260 1.0000 Uani .
C6 C 0.75945(14) -0.06881(12) 0.40030(9) 0.0265 1.0000 Uani .
C7 C 0.83238(11) 0.01409(10) 0.22298(7) 0.0142 1.0000 Uani .
C8 C 0.76394(11) -0.08044(11) 0.19665(8) 0.0173 1.0000 Uani .
C9 C 0.80767(12) -0.16614(11) 0.15714(8) 0.0202 1.0000 Uani .
C10 C 0.91784(13) -0.16386(11) 0.14309(8) 0.0215 1.0000 Uani .
C11 C 0.98305(12) -0.06991(11) 0.16696(8) 0.0193 1.0000 Uani .
C12 C 0.94299(11) 0.01906(10) 0.20472(7) 0.0153 1.0000 Uani .
C13 C 0.64426(12) -0.09395(12) 0.21060(9) 0.0238 1.0000 Uani .
C14 C 0.96346(15) -0.25795(13) 0.10120(11) 0.0332 1.0000 Uani .
C15 C 1.02263(11) 0.11706(11) 0.22439(8) 0.0193 1.0000 Uani .
C16 C 0.94980(11) 0.41762(11) 0.31512(8) 0.0181 1.0000 Uani .
C17 C 1.00043(13) 0.43456(13) 0.40115(9) 0.0258 1.0000 Uani .
C18 C 1.01408(13) 0.49102(12) 0.26908(9) 0.0254 1.0000 Uani .
C19 C 0.75857(13) 0.55045(11) 0.32711(8) 0.0206 1.0000 Uani .
C20 C 0.80941(15) 0.63431(12) 0.28252(10) 0.0285 1.0000 Uani .
C21 C 0.77966(15) 0.59031(12) 0.41545(9) 0.0284 1.0000 Uani .
C22 C 0.77059(11) 0.41287(10) 0.13783(7) 0.0149 1.0000 Uani .
C23 C 0.85481(11) 0.37818(10) 0.09297(8) 0.0156 1.0000 Uani .
C24 C 0.87021(11) 0.41995(11) 0.02399(8) 0.0184 1.0000 Uani .
C25 C 0.80424(12) 0.49312(11) -0.00469(8) 0.0190 1.0000 Uani .
C26 C 0.71933(12) 0.52314(11) 0.03809(8) 0.0195 1.0000 Uani .
C27 C 0.70066(11) 0.48435(11) 0.10792(8) 0.0172 1.0000 Uani .
C28 C 0.92811(12) 0.29580(11) 0.11684(8) 0.0202 1.0000 Uani .
C29 C 0.82269(13) 0.53416(13) -0.08043(9) 0.0269 1.0000 Uani .
C30 C 0.60369(12) 0.52209(12) 0.14752(9) 0.0236 1.0000 Uani .
C31 C 0.45758(12) 0.39371(11) 0.31689(9) 0.0208 1.0000 Uani .
C32 C 0.33400(13) 0.38396(13) 0.28511(10) 0.0295 1.0000 Uani .
C33 C 0.48140(15) 0.47983(13) 0.38797(10) 0.0303 1.0000 Uani .
C34 C 0.44157(12) 0.20394(11) 0.39993(8) 0.0200 1.0000 Uani .
C35 C 0.46230(14) 0.26095(13) 0.48426(9) 0.0282 1.0000 Uani .
C36 C 0.31572(12) 0.18186(13) 0.37613(10) 0.0278 1.0000 Uani .
C37 C 0.41766(11) 0.14617(11) 0.19023(8) 0.0166 1.0000 Uani .
C38 C 0.37012(11) 0.04476(11) 0.19751(8) 0.0169 1.0000 Uani .
C39 C 0.28834(11) -0.00653(12) 0.13962(8) 0.0204 1.0000 Uani .
C40 C 0.25063(12) 0.03829(13) 0.07376(8) 0.0236 1.0000 Uani .
C41 C 0.29878(12) 0.13727(13) 0.06672(8) 0.0243 1.0000 Uani .
C42 C 0.38107(11) 0.19162(12) 0.12270(8) 0.0202 1.0000 Uani .
C43 C 0.40514(11) -0.01325(11) 0.26514(8) 0.0201 1.0000 Uani .
C44 C 0.16109(13) -0.01804(15) 0.01261(9) 0.0325 1.0000 Uani .
C45 C 0.43035(13) 0.29714(13) 0.10794(9) 0.0268 1.0000 Uani .
C46 C 0.16543(16) 0.77036(15) 0.29788(11) 0.0370 1.0000 Uani .
C47 C 0.26586(15) 0.71727(14) 0.27605(10) 0.0326 1.0000 Uani .
C48 C 0.38239(14) 0.69438(13) 0.17534(10) 0.0292 1.0000 Uani .
C49 C 0.39746(14) 0.72352(13) 0.09507(10) 0.0310 1.0000 Uani .
H11 H 0.9770 0.2040 0.3797 0.0210 1.0000 Uiso R
H21 H 0.9161 0.2625 0.5032 0.0331 1.0000 Uiso R
H22 H 1.0289 0.2136 0.5131 0.0332 1.0000 Uiso R
H23 H 0.9207 0.1492 0.5249 0.0336 1.0000 Uiso R
H31 H 0.9792 0.0083 0.4362 0.0332 1.0000 Uiso R
H32 H 0.9823 0.0143 0.3464 0.0320 1.0000 Uiso R
H33 H 1.0792 0.0723 0.4098 0.0336 1.0000 Uiso R
H41 H 0.6435 0.0292 0.3682 0.0214 1.0000 Uiso R
H51 H 0.6247 0.0273 0.4976 0.0380 1.0000 Uiso R
H52 H 0.7478 0.0752 0.5243 0.0383 1.0000 Uiso R
H53 H 0.6597 0.1459 0.4889 0.0391 1.0000 Uiso R
H61 H 0.7005 -0.1202 0.4051 0.0392 1.0000 Uiso R
H62 H 0.7905 -0.0883 0.3519 0.0367 1.0000 Uiso R
H63 H 0.8155 -0.0696 0.4447 0.0402 1.0000 Uiso R
H64 H 0.6739 0.2110 0.0528 0.0363 1.0000 Uiso R
H71 H 0.6678 0.0336 0.0912 0.0370 1.0000 Uiso R
H72 H 0.5472 0.0764 0.0877 0.0374 1.0000 Uiso R
H91 H 0.7619 -0.2277 0.1407 0.0237 1.0000 Uiso R
H111 H 1.0576 -0.0649 0.1570 0.0235 1.0000 Uiso R
H131 H 0.6151 -0.0289 0.2213 0.0363 1.0000 Uiso R
H132 H 0.6016 -0.1318 0.1647 0.0373 1.0000 Uiso R
H133 H 0.6355 -0.1329 0.2536 0.0377 1.0000 Uiso R
H141 H 0.9377 -0.2663 0.0478 0.0511 1.0000 Uiso R
H142 H 0.9398 -0.3202 0.1206 0.0512 1.0000 Uiso R
H143 H 1.0421 -0.2513 0.1085 0.0494 1.0000 Uiso R
H151 H 0.9863 0.1765 0.2462 0.0277 1.0000 Uiso R
H152 H 1.0537 0.1330 0.1782 0.0292 1.0000 Uiso R
H153 H 1.0826 0.1080 0.2620 0.0288 1.0000 Uiso R
H161 H 0.9623 0.3450 0.2941 0.0218 1.0000 Uiso R
H171 H 0.9557 0.3978 0.4328 0.0383 1.0000 Uiso R
H172 H 1.0736 0.4123 0.4065 0.0392 1.0000 Uiso R
H173 H 1.0054 0.5083 0.4222 0.0373 1.0000 Uiso R
H181 H 1.0857 0.4661 0.2647 0.0372 1.0000 Uiso R
H182 H 0.9755 0.4948 0.2169 0.0365 1.0000 Uiso R
H183 H 1.0253 0.5602 0.2984 0.0374 1.0000 Uiso R
H191 H 0.6781 0.5458 0.3131 0.0255 1.0000 Uiso R
H201 H 0.8842 0.6577 0.3061 0.0424 1.0000 Uiso R
H202 H 0.7653 0.6937 0.2856 0.0424 1.0000 Uiso R
H203 H 0.8117 0.6089 0.2275 0.0418 1.0000 Uiso R
H211 H 0.7508 0.6581 0.4237 0.0421 1.0000 Uiso R
H212 H 0.8581 0.5999 0.4329 0.0434 1.0000 Uiso R
H213 H 0.7438 0.5434 0.4466 0.0421 1.0000 Uiso R
H241 H 0.9278 0.3968 -0.0044 0.0218 1.0000 Uiso R
H261 H 0.6710 0.5716 0.0194 0.0224 1.0000 Uiso R
H281 H 0.9631 0.2655 0.0735 0.0313 1.0000 Uiso R
H282 H 0.9858 0.3238 0.1582 0.0302 1.0000 Uiso R
H283 H 0.8863 0.2414 0.1343 0.0314 1.0000 Uiso R
H291 H 0.8927 0.5248 -0.0952 0.0430 1.0000 Uiso R
H292 H 0.8159 0.6067 -0.0756 0.0435 1.0000 Uiso R
H293 H 0.7703 0.5061 -0.1206 0.0447 1.0000 Uiso R
H301 H 0.5877 0.4810 0.1876 0.0339 1.0000 Uiso R
H302 H 0.5376 0.5154 0.1095 0.0352 1.0000 Uiso R
H303 H 0.6175 0.5958 0.1701 0.0347 1.0000 Uiso R
H311 H 0.4991 0.4176 0.2753 0.0253 1.0000 Uiso R
H321 H 0.3187 0.4444 0.2602 0.0429 1.0000 Uiso R
H322 H 0.3116 0.3217 0.2466 0.0427 1.0000 Uiso R
H323 H 0.2894 0.3831 0.3277 0.0431 1.0000 Uiso R
H331 H 0.4685 0.5485 0.3725 0.0454 1.0000 Uiso R
H332 H 0.5579 0.4856 0.4123 0.0439 1.0000 Uiso R
H333 H 0.4330 0.4689 0.4266 0.0444 1.0000 Uiso R
H341 H 0.4737 0.1357 0.4001 0.0232 1.0000 Uiso R
H351 H 0.5396 0.2773 0.5002 0.0406 1.0000 Uiso R
H352 H 0.4323 0.2169 0.5198 0.0409 1.0000 Uiso R
H353 H 0.4253 0.3258 0.4894 0.0426 1.0000 Uiso R
H361 H 0.2975 0.1613 0.3198 0.0408 1.0000 Uiso R
H362 H 0.2799 0.2454 0.3918 0.0407 1.0000 Uiso R
H363 H 0.2869 0.1269 0.4040 0.0416 1.0000 Uiso R
H391 H 0.2590 -0.0744 0.1452 0.0230 1.0000 Uiso R
H411 H 0.2752 0.1688 0.0227 0.0294 1.0000 Uiso R
H431 H 0.3522 -0.0113 0.3029 0.0294 1.0000 Uiso R
H432 H 0.4761 0.0173 0.2935 0.0282 1.0000 Uiso R
H433 H 0.4121 -0.0847 0.2480 0.0305 1.0000 Uiso R
H441 H 0.1668 -0.0911 0.0065 0.0508 1.0000 Uiso R
H442 H 0.0913 -0.0079 0.0274 0.0500 1.0000 Uiso R
H443 H 0.1629 0.0054 -0.0369 0.0489 1.0000 Uiso R
H451 H 0.4089 0.3105 0.0555 0.0423 1.0000 Uiso R
H452 H 0.4083 0.3536 0.1407 0.0413 1.0000 Uiso R
H453 H 0.5080 0.3027 0.1144 0.0425 1.0000 Uiso R
H461 H 0.1502 0.7595 0.3494 0.0536 1.0000 Uiso R
H462 H 0.1774 0.8433 0.2962 0.0545 1.0000 Uiso R
H463 H 0.1020 0.7436 0.2604 0.0536 1.0000 Uiso R
H471 H 0.2577 0.6423 0.2774 0.0394 1.0000 Uiso R
H472 H 0.3321 0.7461 0.3124 0.0384 1.0000 Uiso R
H481 H 0.4462 0.7232 0.2140 0.0334 1.0000 Uiso R
H482 H 0.3753 0.6163 0.1743 0.0346 1.0000 Uiso R
H491 H 0.3335 0.6950 0.0568 0.0465 1.0000 Uiso R
H492 H 0.4646 0.6991 0.0767 0.0467 1.0000 Uiso R
H493 H 0.4029 0.8003 0.0974 0.0455 1.0000 Uiso R

loop_
_atom_site_aniso_label
_atom_site_aniso_U_11
_atom_site_aniso_U_22
_atom_site_aniso_U_33
_atom_site_aniso_U_23
_atom_site_aniso_U_13
_atom_site_aniso_U_12
Co1 0.01538(8) 0.01444(8) 0.01219(8) 0.00238(6) 0.00307(6) 0.00149(6)
Zr1 0.01162(6) 0.01245(6) 0.01251(6) 0.00381(4) 0.00211(4) 0.00195(4)
P1 0.01504(15) 0.01513(15) 0.01243(14) 0.00399(12) 0.00124(12) 0.00243(12)
P2 0.01835(16) 0.01254(15) 0.01374(15) 0.00207(12) 0.00314(12) 0.00054(12)
P3 0.01479(15) 0.01715(16) 0.01550(15) 0.00283(12) 0.00505(12) 0.00249(12)
O1 0.0280(6) 0.0265(6) 0.0281(6) 0.0061(4) 0.0053(4) 0.0020(4)
N1 0.0138(5) 0.0145(5) 0.0137(5) 0.0031(4) 0.0015(4) 0.0036(4)
N2 0.0183(5) 0.0137(5) 0.0133(5) 0.0044(4) 0.0025(4) 0.0010(4)
N3 0.0133(5) 0.0159(5) 0.0157(5) 0.0028(4) 0.0024(4) 0.0013(4)
N4 0.0197(6) 0.0204(6) 0.0197(6) 0.0035(5) 0.0050(4) 0.0020(4)
N5 0.0320(7) 0.0325(7) 0.0200(6) -0.0019(5) 0.0055(5) 0.0042(6)
N6 0.0319(7) 0.0274(7) 0.0163(6) 0.0016(5) 0.0010(5) -0.0004(5)
N7 0.0243(6) 0.0249(6) 0.0227(6) 0.0000(5) 0.0028(5) 0.0035(5)
C1 0.0174(6) 0.0196(6) 0.0167(6) 0.0051(5) -0.0003(5) 0.0020(5)
C2 0.0240(7) 0.0257(7) 0.0176(6) 0.0020(5) -0.0034(5) 0.0045(6)
C3 0.0214(7) 0.0279(7) 0.0196(7) 0.0047(6) -0.0024(5) 0.0079(6)
C4 0.0188(6) 0.0189(6) 0.0183(6) 0.0068(5) 0.0027(5) 0.0011(5)
C5 0.0305(8) 0.0283(8) 0.0219(7) 0.0084(6) 0.0093(6) 0.0022(6)
C6 0.0335(8) 0.0204(7) 0.0286(8) 0.0103(6) 0.0085(6) 0.0041(6)
C7 0.0157(6) 0.0150(6) 0.0127(5) 0.0036(4) 0.0018(4) 0.0039(5)
C8 0.0164(6) 0.0182(6) 0.0176(6) 0.0037(5) 0.0025(5) 0.0014(5)
C9 0.0247(7) 0.0159(6) 0.0192(6) 0.0007(5) 0.0025(5) -0.0012(5)
C10 0.0279(7) 0.0191(7) 0.0185(6) 0.0007(5) 0.0061(5) 0.0065(6)
C11 0.0178(6) 0.0229(7) 0.0188(6) 0.0036(5) 0.0059(5) 0.0062(5)
C12 0.0160(6) 0.0170(6) 0.0141(6) 0.0048(5) 0.0020(5) 0.0034(5)
C13 0.0182(7) 0.0239(7) 0.0281(7) 0.0002(6) 0.0046(6) -0.0022(5)
C14 0.0391(9) 0.0239(8) 0.0363(9) -0.0059(7) 0.0120(7) 0.0081(7)
C15 0.0161(6) 0.0193(6) 0.0236(7) 0.0059(5) 0.0036(5) 0.0012(5)
C16 0.0197(6) 0.0168(6) 0.0170(6) 0.0014(5) 0.0017(5) -0.0008(5)
C17 0.0260(7) 0.0290(8) 0.0203(7) 0.0018(6) -0.0022(6) -0.0023(6)
C18 0.0236(7) 0.0266(8) 0.0257(7) 0.0052(6) 0.0039(6) -0.0046(6)
C19 0.0265(7) 0.0146(6) 0.0217(7) 0.0018(5) 0.0078(5) 0.0031(5)
C20 0.0418(9) 0.0145(7) 0.0310(8) 0.0037(6) 0.0121(7) 0.0019(6)
C21 0.0406(9) 0.0200(7) 0.0240(7) -0.0024(6) 0.0079(7) 0.0023(6)
C22 0.0179(6) 0.0130(6) 0.0145(6) 0.0040(4) 0.0028(5) 0.0004(5)
C23 0.0172(6) 0.0151(6) 0.0148(6) 0.0028(5) 0.0018(5) 0.0018(5)
C24 0.0199(6) 0.0203(6) 0.0156(6) 0.0022(5) 0.0056(5) 0.0014(5)
C25 0.0219(7) 0.0206(7) 0.0146(6) 0.0056(5) 0.0012(5) -0.0015(5)
C26 0.0212(7) 0.0185(6) 0.0206(6) 0.0096(5) 0.0015(5) 0.0035(5)
C27 0.0188(6) 0.0167(6) 0.0177(6) 0.0059(5) 0.0044(5) 0.0027(5)
C28 0.0218(7) 0.0201(7) 0.0210(6) 0.0060(5) 0.0062(5) 0.0066(5)
C29 0.0283(8) 0.0349(8) 0.0199(7) 0.0137(6) 0.0039(6) 0.0005(6)
C30 0.0231(7) 0.0238(7) 0.0281(7) 0.0113(6) 0.0091(6) 0.0084(6)
C31 0.0225(7) 0.0188(6) 0.0231(7) 0.0043(5) 0.0072(5) 0.0059(5)
C32 0.0251(8) 0.0295(8) 0.0358(9) 0.0074(7) 0.0035(6) 0.0112(6)
C33 0.0380(9) 0.0226(7) 0.0309(8) -0.0008(6) 0.0096(7) 0.0076(6)
C34 0.0192(6) 0.0227(7) 0.0198(6) 0.0052(5) 0.0072(5) 0.0023(5)
C35 0.0308(8) 0.0338(8) 0.0213(7) 0.0025(6) 0.0127(6) -0.0011(6)
C36 0.0196(7) 0.0344(8) 0.0318(8) 0.0085(7) 0.0099(6) 0.0010(6)
C37 0.0119(6) 0.0213(6) 0.0175(6) 0.0036(5) 0.0027(5) 0.0034(5)
C38 0.0129(6) 0.0205(6) 0.0177(6) 0.0030(5) 0.0027(5) 0.0030(5)
C39 0.0134(6) 0.0238(7) 0.0232(7) 0.0001(5) 0.0035(5) 0.0004(5)
C40 0.0148(6) 0.0363(8) 0.0186(6) -0.0012(6) 0.0017(5) 0.0033(6)
C41 0.0200(7) 0.0365(8) 0.0181(6) 0.0074(6) 0.0018(5) 0.0078(6)
C42 0.0171(6) 0.0251(7) 0.0202(6) 0.0068(5) 0.0032(5) 0.0055(5)
C43 0.0174(6) 0.0193(6) 0.0233(7) 0.0053(5) 0.0001(5) -0.0006(5)
C44 0.0210(7) 0.0512(11) 0.0216(7) -0.0013(7) -0.0026(6) -0.0020(7)
C45 0.0263(7) 0.0294(8) 0.0278(8) 0.0148(6) 0.0019(6) 0.0052(6)
C46 0.0418(10) 0.0355(9) 0.0350(9) 0.0063(7) 0.0129(8) -0.0012(8)
C47 0.0384(9) 0.0308(9) 0.0299(8) 0.0089(7) 0.0059(7) 0.0005(7)
C48 0.0285(8) 0.0246(8) 0.0349(8) 0.0054(6) 0.0047(7) 0.0025(6)
C49 0.0319(8) 0.0279(8) 0.0324(8) 0.0009(7) 0.0053(7) 0.0005(7)

loop_
_atom_type_symbol
_atom_type_scat_dispersion_real
_atom_type_scat_dispersion_imag
_atom_type_scat_Cromer_Mann_a1
_atom_type_scat_Cromer_Mann_b1
_atom_type_scat_Cromer_Mann_a2
_atom_type_scat_Cromer_Mann_b2
_atom_type_scat_Cromer_Mann_a3
_atom_type_scat_Cromer_Mann_b3
_atom_type_scat_Cromer_Mann_a4
_atom_type_scat_Cromer_Mann_b4
_atom_type_scat_Cromer_Mann_c
_atom_type_scat_source
C 0.0033 0.0016 2.3100 20.8439 1.0200 10.2075 1.5886 0.5687 0.8650 51.6512 0.2156 'International Tables Vol C 4.2.6.8 and 6.1.1.4'
H 0.0000 0.0000 0.4930 10.5109 0.3229 26.1257 0.1402 3.1424 0.0408 57.7998 0.0030 'International Tables Vol C 4.2.6.8 and 6.1.1.4'
N 0.0061 0.0033 12.2126 0.0057 3.1322 9.8933 2.0125 28.9975 1.1663 0.5826 -11.5290 'International Tables Vol C 4.2.6.8 and 6.1.1.4'
P 0.1023 0.0942 6.4345 1.9067 4.1791 27.1570 1.7800 0.5260 1.4908 68.1645 1.1149 'International Tables Vol C 4.2.6.8 and 6.1.1.4'
Co 0.3494 0.9721 12.2841 4.2791 7.3409 0.2784 4.0034 13.5359 2.3488 71.1692 1.0118 'International Tables Vol C 4.2.6.8 and 6.1.1.4'
Zr -2.9673 0.5597 17.8765 1.2762 10.9480 11.9160 5.4173 0.1176 3.6572 87.6627 2.0693 'International Tables Vol C 4.2.6.8 and 6.1.1.4'
O 0.0106 0.0060 3.0485 13.2771 2.2868 5.7011 1.5463 0.3239 0.8670 32.9089 0.2508 'International Tables Vol C 4.2.6.8 and 6.1.1.4'

loop_
_geom_angle_atom_site_label_1
_geom_angle_atom_site_label_2
_geom_angle_atom_site_label_3
_geom_angle
_geom_angle_publ_flag
Zr1 Co1 P1 71.500(10) yes
Zr1 Co1 P2 72.458(10) yes
P1 Co1 P2 109.146(14) yes
Zr1 Co1 P3 71.853(10) yes
P1 Co1 P3 111.487(15) yes
P2 Co1 P3 111.880(14) yes
Zr1 Co1 N4 177.28(4) yes
P1 Co1 N4 105.84(4) yes
P2 Co1 N4 108.29(4) yes
P3 Co1 N4 109.97(4) yes
Co1 Zr1 P1 46.835(8) yes
Co1 Zr1 P2 46.348(8) yes
P1 Zr1 P2 76.999(10) yes
Co1 Zr1 P3 46.806(8) yes
P1 Zr1 P3 78.826(10) yes
P2 Zr1 P3 78.412(10) yes
Co1 Zr1 N1 80.84(3) yes
P1 Zr1 N1 34.46(3) yes
P2 Zr1 N1 98.73(3) yes
P3 Zr1 N1 109.22(3) yes
Co1 Zr1 N2 79.17(3) yes
P1 Zr1 N2 107.69(3) yes
P2 Zr1 N2 33.77(3) yes
P3 Zr1 N2 97.88(3) yes
N1 Zr1 N2 117.71(4) yes
Co1 Zr1 N3 80.04(3) yes
P1 Zr1 N3 99.23(3) yes
P2 Zr1 N3 109.36(3) yes
P3 Zr1 N3 34.01(3) yes
N1 Zr1 N3 116.60(4) yes
Co1 Zr1 N6 164.26(4) yes
P1 Zr1 N6 142.48(4) yes
P2 Zr1 N6 118.34(4) yes
P3 Zr1 N6 135.51(4) yes
N1 Zr1 N6 108.21(5) yes
Co1 Zr1 N7 158.63(3) yes
P1 Zr1 N7 120.07(3) yes
P2 Zr1 N7 154.98(3) yes
P3 Zr1 N7 120.80(3) yes
N1 Zr1 N7 90.00(4) yes
N2 Zr1 N3 116.86(4) yes
N2 Zr1 N6 85.17(5) yes
N3 Zr1 N6 106.04(5) yes
N2 Zr1 N7 122.06(4) yes
N3 Zr1 N7 87.02(4) yes
N6 Zr1 N7 36.91(5) yes
Zr1 P1 Co1 61.665(9) yes
Zr1 P1 N1 46.02(4) yes
Co1 P1 N1 106.95(4) yes
Zr1 P1 C1 135.03(4) yes
Co1 P1 C1 115.77(5) yes
N1 P1 C1 108.29(6) yes
Zr1 P1 C4 115.89(4) yes
Co1 P1 C4 112.07(5) yes
N1 P1 C4 106.97(6) yes
C1 P1 C4 106.44(6) yes
Zr1 P2 Co1 61.194(9) yes
Zr1 P2 N2 45.90(4) yes
Co1 P2 N2 105.57(4) yes
Zr1 P2 C16 114.96(4) yes
Co1 P2 C16 115.14(4) yes
N2 P2 C16 107.22(6) yes
Zr1 P2 C19 136.40(5) yes
Co1 P2 C19 113.02(5) yes
N2 P2 C19 109.35(6) yes
C16 P2 C19 106.34(6) yes
Zr1 P3 Co1 61.341(9) yes
Zr1 P3 N3 45.76(4) yes
Co1 P3 N3 105.88(4) yes
Zr1 P3 C31 114.00(5) yes
Co1 P3 C31 113.53(5) yes
N3 P3 C31 106.41(6) yes
Zr1 P3 C34 137.37(5) yes
Co1 P3 C34 114.81(5) yes
N3 P3 C34 109.80(6) yes
C31 P3 C34 106.12(6) yes
C47 O1 C48 112.68(12) yes
P1 N1 Zr1 99.52(5) yes
P1 N1 C7 130.64(9) yes
Zr1 N1 C7 129.29(8) yes
P2 N2 Zr1 100.33(5) yes
P2 N2 C22 130.91(9) yes
Zr1 N2 C22 127.99(8) yes
P3 N3 Zr1 100.24(5) yes
P3 N3 C37 133.82(9) yes
Zr1 N3 C37 125.43(8) yes
Co1 N4 N5 179.68(12) yes
Zr1 N6 N7 82.90(8) yes
Zr1 N6 H64 151.0 no
N7 N6 H64 124.7 no
Zr1 N7 N6 60.20(7) yes
Zr1 N7 H71 120.8 no
N6 N7 H71 111.7 no
Zr1 N7 H72 118.4 no
N6 N7 H72 113.3 no
H71 N7 H72 117.5 no
P1 C1 C2 112.28(10) yes
P1 C1 C3 117.64(10) yes
C2 C1 C3 108.45(11) yes
P1 C1 H11 103.3 no
C2 C1 H11 107.4 no
C3 C1 H11 107.1 no
C1 C2 H21 111.8 no
C1 C2 H22 109.1 no
H21 C2 H22 108.2 no
C1 C2 H23 111.0 no
H21 C2 H23 108.5 no
H22 C2 H23 108.1 no
C1 C3 H31 109.9 no
C1 C3 H32 111.6 no
H31 C3 H32 109.2 no
C1 C3 H33 108.6 no
H31 C3 H33 106.9 no
H32 C3 H33 110.6 no
P1 C4 C5 113.52(10) yes
P1 C4 C6 118.26(10) yes
C5 C4 C6 109.41(12) yes
P1 C4 H41 101.6 no
C5 C4 H41 106.3 no
C6 C4 H41 106.6 no
C4 C5 H51 109.9 no
C4 C5 H52 110.7 no
H51 C5 H52 108.7 no
C4 C5 H53 110.2 no
H51 C5 H53 108.6 no
H52 C5 H53 108.5 no
C4 C6 H61 108.7 no
C4 C6 H62 111.7 no
H61 C6 H62 109.4 no
C4 C6 H63 110.8 no
H61 C6 H63 106.7 no
H62 C6 H63 109.5 no
N1 C7 C8 120.85(11) yes
N1 C7 C12 121.16(11) yes
C8 C7 C12 117.91(12) yes
C7 C8 C9 119.87(12) yes
C7 C8 C13 122.70(12) yes
C9 C8 C13 117.43(12) yes
C8 C9 C10 122.50(13) yes
C8 C9 H91 118.8 no
C10 C9 H91 118.7 no
C9 C10 C11 117.05(13) yes
C9 C10 C14 121.49(14) yes
C11 C10 C14 121.42(14) yes
C10 C11 C12 122.87(13) yes
C10 C11 H111 119.3 no
C12 C11 H111 117.8 no
C7 C12 C11 119.63(12) yes
C7 C12 C15 123.50(12) yes
C11 C12 C15 116.87(12) yes
C8 C13 H131 111.6 no
C8 C13 H132 109.4 no
H131 C13 H132 107.8 no
C8 C13 H133 111.0 no
H131 C13 H133 108.6 no
H132 C13 H133 108.2 no
C10 C14 H141 109.9 no
C10 C14 H142 111.0 no
H141 C14 H142 107.3 no
C10 C14 H143 111.2 no
H141 C14 H143 110.2 no
H142 C14 H143 107.1 no
C12 C15 H151 111.4 no
C12 C15 H152 109.9 no
H151 C15 H152 109.6 no
C12 C15 H153 111.6 no
H151 C15 H153 107.1 no
H152 C15 H153 107.1 no
P2 C16 C17 113.08(10) yes
P2 C16 C18 118.48(10) yes
C17 C16 C18 109.47(12) yes
P2 C16 H161 101.6 no
C17 C16 H161 106.2 no
C18 C16 H161 106.8 no
C16 C17 H171 111.3 no
C16 C17 H172 111.1 no
H171 C17 H172 109.3 no
C16 C17 H173 110.4 no
H171 C17 H173 107.0 no
H172 C17 H173 107.6 no
C16 C18 H181 108.0 no
C16 C18 H182 112.5 no
H181 C18 H182 110.4 no
C16 C18 H183 109.1 no
H181 C18 H183 107.5 no
H182 C18 H183 109.2 no
P2 C19 C20 117.64(10) yes
P2 C19 C21 112.63(10) yes
C20 C19 C21 108.57(12) yes
P2 C19 H191 104.0 no
C20 C19 H191 107.1 no
C21 C19 H191 106.1 no
C19 C20 H201 110.1 no
C19 C20 H202 108.9 no
H201 C20 H202 108.9 no
C19 C20 H203 112.8 no
H201 C20 H203 108.2 no
H202 C20 H203 108.1 no
C19 C21 H211 107.6 no
C19 C21 H212 110.6 no
H211 C21 H212 107.7 no
C19 C21 H213 112.5 no
H211 C21 H213 109.0 no
H212 C21 H213 109.3 no
N2 C22 C23 120.50(11) yes
N2 C22 C27 121.31(11) yes
C23 C22 C27 117.94(11) yes
C22 C23 C24 119.63(12) yes
C22 C23 C28 121.93(11) yes
C24 C23 C28 118.44(12) yes
C23 C24 C25 122.89(12) yes
C23 C24 H241 118.2 no
C25 C24 H241 119.0 no
C24 C25 C26 116.85(12) yes
C24 C25 C29 120.87(13) yes
C26 C25 C29 122.24(13) yes
C25 C26 C27 122.63(12) yes
C25 C26 H261 119.3 no
C27 C26 H261 118.1 no
C22 C27 C26 119.95(12) yes
C22 C27 C30 123.07(12) yes
C26 C27 C30 116.98(12) yes
C23 C28 H281 111.0 no
C23 C28 H282 112.3 no
H281 C28 H282 107.4 no
C23 C28 H283 110.4 no
H281 C28 H283 107.6 no
H282 C28 H283 107.9 no
C25 C29 H291 113.4 no
C25 C29 H292 110.3 no
H291 C29 H292 106.2 no
C25 C29 H293 112.4 no
H291 C29 H293 109.5 no
H292 C29 H293 104.5 no
C27 C30 H301 111.0 no
C27 C30 H302 110.0 no
H301 C30 H302 107.4 no
C27 C30 H303 111.5 no
H301 C30 H303 109.2 no
H302 C30 H303 107.6 no
P3 C31 C32 118.12(11) yes
P3 C31 C33 113.44(11) yes
C32 C31 C33 110.11(12) yes
P3 C31 H311 100.3 no
C32 C31 H311 106.9 no
C33 C31 H311 106.7 no
C31 C32 H321 108.7 no
C31 C32 H322 113.3 no
H321 C32 H322 107.8 no
C31 C32 H323 110.0 no
H321 C32 H323 107.6 no
H322 C32 H323 109.2 no
C31 C33 H331 110.6 no
C31 C33 H332 113.0 no
H331 C33 H332 106.2 no
C31 C33 H333 111.2 no
H331 C33 H333 106.2 no
H332 C33 H333 109.1 no
P3 C34 C35 112.08(10) yes
P3 C34 C36 117.43(10) yes
C35 C34 C36 108.86(12) yes
P3 C34 H341 102.6 no
C35 C34 H341 107.1 no
C36 C34 H341 108.1 no
C34 C35 H351 110.8 no
C34 C35 H352 110.0 no
H351 C35 H352 108.7 no
C34 C35 H353 111.2 no
H351 C35 H353 109.1 no
H352 C35 H353 107.0 no
C34 C36 H361 112.0 no
C34 C36 H362 108.9 no
H361 C36 H362 108.8 no
C34 C36 H363 109.4 no
H361 C36 H363 109.8 no
H362 C36 H363 107.8 no
N3 C37 C38 121.39(11) yes
N3 C37 C42 119.98(12) yes
C38 C37 C42 118.06(12) yes
C37 C38 C39 119.81(12) yes
C37 C38 C43 122.95(12) yes
C39 C38 C43 117.23(12) yes
C38 C39 C40 122.48(14) yes
C38 C39 H391 118.2 no
C40 C39 H391 119.3 no
C39 C40 C41 117.24(13) yes
C39 C40 C44 121.49(15) yes
C41 C40 C44 121.27(14) yes
C40 C41 C42 122.52(13) yes
C40 C41 H411 118.8 no
C42 C41 H411 118.7 no
C37 C42 C41 119.88(13) yes
C37 C42 C45 121.96(13) yes
C41 C42 C45 118.15(13) yes
C38 C43 H431 111.9 no
C38 C43 H432 111.6 no
H431 C43 H432 106.8 no
C38 C43 H433 111.5 no
H431 C43 H433 107.0 no
H432 C43 H433 107.8 no
C40 C44 H441 110.8 no
C40 C44 H442 111.0 no
H441 C44 H442 106.5 no
C40 C44 H443 112.8 no
H441 C44 H443 108.6 no
H442 C44 H443 106.9 no
C42 C45 H451 112.1 no
C42 C45 H452 113.2 no
H451 C45 H452 105.5 no
C42 C45 H453 112.4 no
H451 C45 H453 105.9 no
H452 C45 H453 107.2 no
C47 C46 H461 111.2 no
C47 C46 H462 109.6 no
H461 C46 H462 108.9 no
C47 C46 H463 109.8 no
H461 C46 H463 109.6 no
H462 C46 H463 107.6 no
C46 C47 O1 108.71(14) yes
C46 C47 H471 112.7 no
O1 C47 H471 108.6 no
C46 C47 H472 110.8 no
O1 C47 H472 108.7 no
H471 C47 H472 107.2 no
O1 C48 C49 108.35(13) yes
O1 C48 H481 109.8 no
C49 C48 H481 111.1 no
O1 C48 H482 109.0 no
C49 C48 H482 111.0 no
H481 C48 H482 107.5 no
C48 C49 H491 110.9 no
C48 C49 H492 111.8 no
H491 C49 H492 109.5 no
C48 C49 H493 109.5 no
H491 C49 H493 107.4 no
H492 C49 H493 107.6 no

loop_
_geom_bond_atom_site_label_1
_geom_bond_atom_site_label_2
_geom_bond_distance
_geom_bond_publ_flag
Co1 Zr1 2.7350(2) yes
Co1 P1 2.2664(4) yes
Co1 P2 2.2584(4) yes
Co1 P3 2.2723(4) yes
Co1 N4 1.8301(12) yes
Zr1 P1 2.9467(3) yes
Zr1 P2 2.9761(4) yes
Zr1 P3 2.9618(4) yes
Zr1 N1 2.1500(10) yes
Zr1 N2 2.1725(11) yes
Zr1 N3 2.1562(11) yes
Zr1 N6 2.0396(12) yes
Zr1 N7 2.3325(13) yes
P1 N1 1.6907(11) yes
P1 C1 1.8716(14) yes
P1 C4 1.8740(13) yes
P2 N2 1.6816(11) yes
P2 C16 1.8702(14) yes
P2 C19 1.8740(14) yes
P3 N3 1.6833(12) yes
P3 C31 1.8665(14) yes
P3 C34 1.8741(14) yes
O1 C47 1.4190(19) yes
O1 C48 1.4215(19) yes
N1 C7 1.4344(16) yes
N2 C22 1.4362(16) yes
N3 C37 1.4337(17) yes
N4 N5 1.0995(17) yes
N6 N7 1.4115(18) yes
N6 H64 0.866 no
N7 H71 0.936 no
N7 H72 0.939 no
C1 C2 1.5364(19) yes
C1 C3 1.5344(19) yes
C1 H11 0.972 no
C2 H21 0.959 no
C2 H22 0.959 no
C2 H23 0.954 no
C3 H31 0.967 no
C3 H32 0.957 no
C3 H33 0.976 no
C4 C5 1.532(2) yes
C4 C6 1.535(2) yes
C4 H41 0.976 no
C5 H51 0.969 no
C5 H52 0.967 no
C5 H53 0.979 no
C6 H61 0.956 no
C6 H62 0.966 no
C6 H63 0.972 no
C7 C8 1.4155(18) yes
C7 C12 1.4140(18) yes
C8 C9 1.3917(19) yes
C8 C13 1.5026(19) yes
C9 C10 1.387(2) yes
C9 H91 0.927 no
C10 C11 1.385(2) yes
C10 C14 1.503(2) yes
C11 C12 1.3904(18) yes
C11 H111 0.940 no
C12 C15 1.5098(19) yes
C13 H131 0.937 no
C13 H132 0.954 no
C13 H133 0.959 no
C14 H141 0.932 no
C14 H142 0.944 no
C14 H143 0.947 no
C15 H151 0.967 no
C15 H152 0.958 no
C15 H153 0.947 no
C16 C17 1.5283(19) yes
C16 C18 1.5337(19) yes
C16 H161 0.986 no
C17 H171 0.954 no
C17 H172 0.954 no
C17 H173 0.966 no
C18 H181 0.959 no
C18 H182 0.979 no
C18 H183 0.958 no
C19 C20 1.535(2) yes
C19 C21 1.534(2) yes
C19 H191 0.978 no
C20 H201 0.965 no
C20 H202 0.965 no
C20 H203 0.969 no
C21 H211 0.963 no
C21 H212 0.963 no
C21 H213 0.969 no
C22 C23 1.4148(18) yes
C22 C27 1.4068(18) yes
C23 C24 1.3933(18) yes
C23 C28 1.5036(18) yes
C24 C25 1.3861(19) yes
C24 H241 0.942 no
C25 C26 1.384(2) yes
C25 C29 1.5048(18) yes
C26 C27 1.3975(18) yes
C26 H261 0.951 no
C27 C30 1.5071(19) yes
C28 H281 0.956 no
C28 H282 0.960 no
C28 H283 0.935 no
C29 H291 0.927 no
C29 H292 0.936 no
C29 H293 0.908 no
C30 H301 0.951 no
C30 H302 0.973 no
C30 H303 0.973 no
C31 C32 1.534(2) yes
C31 C33 1.532(2) yes
C31 H311 0.989 no
C32 H321 0.956 no
C32 H322 0.974 no
C32 H323 0.961 no
C33 H331 0.974 no
C33 H332 0.973 no
C33 H333 0.953 no
C34 C35 1.531(2) yes
C34 C36 1.538(2) yes
C34 H341 0.987 no
C35 H351 0.951 no
C35 H352 0.968 no
C35 H353 0.976 no
C36 H361 0.973 no
C36 H362 0.977 no
C36 H363 0.970 no
C37 C38 1.4129(19) yes
C37 C42 1.4150(18) yes
C38 C39 1.3942(19) yes
C38 C43 1.5055(19) yes
C39 C40 1.390(2) yes
C39 H391 0.939 no
C40 C41 1.386(2) yes
C40 C44 1.505(2) yes
C41 C42 1.393(2) yes
C41 H411 0.935 no
C42 C45 1.505(2) yes
C43 H431 0.965 no
C43 H432 0.973 no
C43 H433 0.941 no
C44 H441 0.940 no
C44 H442 0.927 no
C44 H443 0.945 no
C45 H451 0.955 no
C45 H452 0.936 no
C45 H453 0.936 no
C46 C47 1.503(3) yes
C46 H461 0.953 no
C46 H462 0.943 no
C46 H463 0.963 no
C47 H471 0.965 no
C47 H472 0.984 no
C48 C49 1.509(2) yes
C48 H481 0.984 no
C48 H482 1.000 no
C49 H491 0.980 no
C49 H492 0.967 no
C49 H493 0.979 no
